data_7115364
loop_
_publ_author_name
'Haifeng Zheng'
'Peng He'
'Yangbin Liu'
'Yulong Zhang'
'Xiaohua Liu'
'Lili Lin'
'Xiaoming Feng'

_publ_section_title
;
 Efficient synthesis of carbazolespirooxindole skeletons via asymmetric
 Diels-Alder reaction of 3-vinylindoles and methyleneindolinones
;
_journal_name_full Chem.Commun.
_journal_page_first 8794
_journal_paper_doi 10.1039/C4cc03135K
_journal_volume 50
_journal_year 2014
_chemical_formula_moiety 'C26 H25 Br N2 O5, 0.5(C H2 Cl2)'
_chemical_formula_sum 'C26.5 H26 Br Cl N2 O5'
_chemical_formula_weight 567.85
_chemical_name_systematic
;
 ?
;
_space_group_crystal_system orthorhombic
_space_group_IT_number 18
_space_group_name_Hall 'P 2ac 2ac'
_space_group_name_H-M_alt 'P 21 2 21'
_symmetry_space_group_name_Hall 'P 2ac 2ac'
_symmetry_space_group_name_H-M 'P 21 2 21'
_atom_sites_solution_hydrogens mixed
_atom_sites_solution_primary iterative
_audit_creation_date 2013-11-05
_audit_creation_method
;
Olex2 1.2
(compiled 2013.09.17 svn.r2790 for OlexSys, GUI svn.r4601)
;
_cell_angle_alpha 90
_cell_angle_beta 90
_cell_angle_gamma 90
_cell_formula_units_Z 8
_cell_length_a 48.787(5)
_cell_length_b 11.8679(7)
_cell_length_c 9.6762(6)
_cell_measurement_reflns_used 2650
_cell_measurement_temperature 293(2)
_cell_measurement_theta_max 21.6570
_cell_measurement_theta_min 3.1720
_cell_volume 5602.5(7)
_computing_cell_refinement
;
CrysAlisPro, Agilent Technologies,
Version 1.171.36.28 (release 01-02-2013 CrysAlis171 .NET)
(compiled Feb  1 2013,16:14:44)
;
_computing_data_collection
;
CrysAlisPro, Agilent Technologies,
Version 1.171.36.28 (release 01-02-2013 CrysAlis171 .NET)
(compiled Feb  1 2013,16:14:44)
;
_computing_data_reduction
;
CrysAlisPro, Agilent Technologies,
Version 1.171.36.28 (release 01-02-2013 CrysAlis171 .NET)
(compiled Feb  1 2013,16:14:44)
;
_computing_molecular_graphics
;
O. V. Dolomanov, L. J. Bourhis, R. J. Gildea, J. A. K. Howard and H. Puschmann,
OLEX2: a complete structure solution, refinement and analysis program.
J. Appl. Cryst. (2009). 42, 339-341.
;
_computing_publication_material
;
O. V. Dolomanov, L. J. Bourhis, R. J. Gildea, J. A. K. Howard and H. Puschmann,
OLEX2: a complete structure solution, refinement and analysis program.
J. Appl. Cryst. (2009). 42, 339-341.
;
_computing_structure_refinement
;
SHELX, G.M. Sheldrick, Acta Cryst.
(2008). A64, 112-122
;
_computing_structure_solution 'SUPERFLIP, J. Appl. Cryst. (2007) 40, 786-790'
_diffrn_ambient_temperature 293.15
_diffrn_detector_area_resol_mean 16.0874
_diffrn_measured_fraction_theta_full 0.9926
_diffrn_measured_fraction_theta_max 0.7646
_diffrn_measurement_device_type 'Xcalibur, Eos'
_diffrn_measurement_method '\w scans'
_diffrn_orient_matrix_UB_11 0.0131440000
_diffrn_orient_matrix_UB_12 0.0244471000
_diffrn_orient_matrix_UB_13 0.0083512000
_diffrn_orient_matrix_UB_21 0.0056047000
_diffrn_orient_matrix_UB_22 -0.0540974000
_diffrn_orient_matrix_UB_23 0.0133472000
_diffrn_orient_matrix_UB_31 0.0025384000
_diffrn_orient_matrix_UB_32 -0.0072853000
_diffrn_orient_matrix_UB_33 -0.0716449000
_diffrn_radiation_monochromator graphite
_diffrn_radiation_type 'Mo K\a'
_diffrn_radiation_wavelength 0.7107
_diffrn_reflns_av_R_equivalents 0.1734
_diffrn_reflns_av_unetI/netI 0.1928
_diffrn_reflns_Laue_measured_fraction_full 0.992
_diffrn_reflns_Laue_measured_fraction_max 0.991
_diffrn_reflns_limit_h_max 11
_diffrn_reflns_limit_h_min -60
_diffrn_reflns_limit_k_max 11
_diffrn_reflns_limit_k_min -14
_diffrn_reflns_limit_l_max 12
_diffrn_reflns_limit_l_min -11
_diffrn_reflns_number 15053
_diffrn_reflns_point_group_measured_fraction_full 0.897
_diffrn_reflns_point_group_measured_fraction_max 0.892
_diffrn_reflns_theta_full 26.000
_diffrn_reflns_theta_max 26.372
_diffrn_reflns_theta_min 2.842
_diffrn_source 'Enhance (Mo) X-ray Source'
_exptl_absorpt_coefficient_mu 1.599
_exptl_absorpt_correction_T_max 1.00000
_exptl_absorpt_correction_T_min 0.42070
_exptl_absorpt_correction_type multi-scan
_exptl_absorpt_process_details
;
CrysAlisPro, Agilent Technologies,
Version 1.171.36.28 (release 01-02-2013 CrysAlis171 .NET)
(compiled Feb  1 2013,16:14:44)
Empirical absorption correction using spherical harmonics,
 implemented in SCALE3 ABSPACK scaling algorithm.
;
_exptl_crystal_density_diffrn 1.346
_exptl_crystal_F_000 2328
_exptl_crystal_size_max 0.25
_exptl_crystal_size_mid 0.2
_exptl_crystal_size_min 0.2
_refine_diff_density_max 0.653
_refine_diff_density_min -0.571
_refine_diff_density_rms 0.115
_refine_ls_abs_structure_details
;
 Classical Flack method preferred over Parsons because s.u. lower.
;
_refine_ls_abs_structure_Flack 0.04(2)
_refine_ls_extinction_method none
_refine_ls_goodness_of_fit_ref 0.953
_refine_ls_hydrogen_treatment constr
_refine_ls_matrix_type full
_refine_ls_number_parameters 648
_refine_ls_number_reflns 10207
_refine_ls_number_restraints 0
_refine_ls_restrained_S_all 0.953
_refine_ls_R_factor_all 0.1796
_refine_ls_R_factor_gt 0.1069
_refine_ls_shift/su_max 1.629
_refine_ls_shift/su_mean 0.012
_refine_ls_structure_factor_coef Fsqd
_refine_ls_weighting_details
;
 w=1/[\s^2^(Fo^2^)+(0.1182P)^2^]
 where P=(Fo^2^+2Fc^2^)/3
;
_refine_ls_weighting_scheme calc
_refine_ls_wR_factor_gt 0.2378
_refine_ls_wR_factor_ref 0.2797
_reflns_Friedel_coverage 0.605
_reflns_Friedel_fraction_full 0.777
_reflns_Friedel_fraction_max 0.765
_reflns_number_gt 4763
_reflns_number_total 10207
_reflns_threshold_expression 'I > 2\s(I)'
_cod_data_source_file c4cc03135k2.cif
_cod_data_source_block 1
_cod_depositor_comments
;

2017-03-06
Z value and formula fixed to values more according to usual
chemical conventions.                 miguel
;
_cod_original_formula_sum 'C53 H52 Br2 Cl2 N4 O10'
_cod_original_formula_weight 1135.70
_cod_original_formula_moiety '2(C26 H25 Br N2 O5), C H2 Cl2'
_cod_original_formula_units_Z 4
_cod_database_code 7115364
_shelxl_version_number 2013-2
_chemical_oxdiff_formula c12h20n2o3br1
_shelx_space_group_comment
;
The symmetry employed for this shelxl refinement is uniquely defined
by the following loop, which should always be used as a source of
symmetry information in preference to the above space-group names.
They are only intended as comments.
;
_shelx_estimated_absorpt_t_max 0.740
_shelx_estimated_absorpt_t_min 0.691
_reflns_odcompleteness_completeness 99.26
_reflns_odcompleteness_iscentric 1
_reflns_odcompleteness_theta 26.32
_olex2_refinement_description
;
1. Fixed Uiso
 At 1.2 times of:
  All C(H) groups, All C(H,H) groups, All N(H) groups
 At 1.5 times of:
  All C(H,H,H) groups
2.a Riding coordinates:
 N1(H1)
2.b Ternary CH refined with riding coordinates:
 C8(H8), C10(H10), C34(H34), C36(H36)
2.c Secondary CH2 refined with riding coordinates:
 C11(H11A,H11B), C37(H37A,H37B), C53(H53A,H53B)
2.d Aromatic/amide H refined with riding coordinates:
 N3(H3A), C2(H2), C3(H3), C5(H5), C12(H12), C16(H16), C17(H17), C18(H18),
 C19(H19), C28(H28), C29(H29), C31(H31), C38(H38), C42(H42), C43(H43), C44(H44),
  C45(H45)
2.e Idealised Me refined as rotating group:
 C21(H21A,H21B,H21C), C24(H24A,H24B,H24C), C25(H25A,H25B,H25C), C26(H26A,H26B,
 H26C), C47(H47A,H47B,H47C), C50(H50A,H50B,H50C), C51(H51A,H51B,H51C), C52(H52A,
 H52B,H52C)
;

loop_
_space_group_symop_operation_xyz
'x, y, z'
'-x+1/2, -y, z+1/2'
'x+1/2, -y, -z+1/2'
'-x, y, -z'

loop_
_atom_site_label
_atom_site_type_symbol
_atom_site_fract_x
_atom_site_fract_y
_atom_site_fract_z
_atom_site_U_iso_or_equiv
_atom_site_adp_type
_atom_site_occupancy
_atom_site_site_symmetry_order
_atom_site_calc_flag
_atom_site_refinement_flags_posn
_atom_site_refinement_flags_adp
Br1 Br -0.28580(5) -1.15669(14) -0.53611(18) 0.0851(6) Uani 1 1 d . .
Br2 Br -0.46132(4) -0.25262(15) -0.56117(19) 0.0837(6) Uani 1 1 d . .
Cl1 Cl -0.24309(16) -0.2685(5) 0.1868(7) 0.127(2) Uani 1 1 d . .
Cl2 Cl -0.26479(19) -0.0757(4) 0.0565(9) 0.146(3) Uani 1 1 d . .
O1 O -0.4178(3) -0.7162(6) -0.0954(10) 0.066(3) Uani 1 1 d . .
O2 O -0.4699(3) -0.8972(11) -0.1012(14) 0.092(4) Uani 1 1 d . .
O3 O -0.4811(3) -0.9078(16) -0.3284(18) 0.128(6) Uani 1 1 d . .
O4 O -0.4167(4) -0.8430(9) 0.3068(12) 0.124(7) Uani 1 1 d . .
O5 O -0.4205(3) -0.6911(8) 0.1716(11) 0.087(4) Uani 1 1 d . .
O6 O -0.3377(3) -0.6860(6) -0.0745(11) 0.069(3) Uani 1 1 d . .
O7 O -0.2718(3) -0.3985(10) -0.1924(15) 0.092(4) Uani 1 1 d . .
O8 O -0.2825(2) -0.5578(8) -0.0889(12) 0.073(3) Uani 1 1 d . .
O9 O -0.3113(4) -0.5534(8) 0.2978(13) 0.099(5) Uani 1 1 d . .
O10 O -0.3286(3) -0.7067(7) 0.1952(10) 0.072(3) Uani 1 1 d . .
N1 N -0.3610(3) -0.9060(8) -0.1486(11) 0.052(3) Uani 1 1 d . .
H1 H -0.3555 -0.8449 -0.1095 0.062 Uiso 1 1 d R U
N2 N -0.4169(2) -0.8603(7) 0.0723(10) 0.048(3) Uani 1 1 d . .
N3 N -0.3913(3) -0.5021(9) -0.1538(11) 0.062(4) Uani 1 1 d . .
H3A H -0.3945 -0.5273 -0.0721 0.074 Uiso 1 1 calc R U
N4 N -0.3327(3) -0.5449(7) 0.0899(10) 0.055(3) Uani 1 1 d . .
C1 C -0.3415(3) -0.9625(9) -0.2298(13) 0.049(3) Uani 1 1 d . .
C2 C -0.3141(4) -0.9709(11) -0.1985(15) 0.067(5) Uani 1 1 d . .
H2 H -0.3066 -0.9372 -0.1204 0.080 Uiso 1 1 calc R U
C3 C -0.2977(3) -1.0347(12) -0.2938(16) 0.066(4) Uani 1 1 d . .
H3 H -0.2791 -1.0444 -0.2768 0.079 Uiso 1 1 calc R U
C4 C -0.3092(4) -1.0813(11) -0.4086(13) 0.067(5) Uani 1 1 d . .
C5 C -0.3372(4) -1.0708(9) -0.4402(13) 0.059(4) Uani 1 1 d . .
H5 H -0.3446 -1.1034 -0.5191 0.071 Uiso 1 1 calc R U
C6 C -0.3534(3) -1.0084(9) -0.3466(12) 0.049(3) Uani 1 1 d . .
C7 C -0.3811(3) -0.9789(9) -0.3530(11) 0.044(3) Uani 1 1 d . .
C8 C -0.3847(3) -0.8959(8) -0.2368(11) 0.042(3) Uani 1 1 d . .
H8 H -0.3844 -0.8202 -0.2771 0.051 Uiso 1 1 calc R U
C9 C -0.4130(3) -0.9118(8) -0.1655(12) 0.048(3) Uani 1 1 d . .
C10 C -0.4341(4) -0.9040(11) -0.2839(16) 0.062(4) Uani 1 1 d . .
H10 H -0.4308 -0.8320 -0.3306 0.074 Uiso 1 1 calc R U
C11 C -0.4312(4) -0.9950(14) -0.3934(15) 0.066(4) Uani 1 1 d . .
H11A H -0.4399 -0.9697 -0.4782 0.079 Uiso 1 1 calc R U
H11B H -0.4407 -1.0625 -0.3627 0.079 Uiso 1 1 calc R U
C12 C -0.4011(4) -1.0232(11) -0.4225(13) 0.063(4) Uani 1 1 d . .
H12 H -0.3970 -1.0740 -0.4926 0.076 Uiso 1 1 calc R U
C13 C -0.4179(3) -0.8156(9) -0.0599(13) 0.051(3) Uani 1 1 d . .
C14 C -0.4150(3) -0.9790(8) 0.0677(12) 0.041(3) Uani 1 1 d . .
C15 C -0.4139(3) -1.0144(9) -0.0741(12) 0.047(3) Uani 1 1 d . .
C16 C -0.4128(3) -1.1279(9) -0.1074(13) 0.050(3) Uani 1 1 d . .
H16 H -0.4122 -1.1521 -0.1988 0.060 Uiso 1 1 calc R U
C17 C -0.4125(4) -1.2056(10) 0.0043(15) 0.073(5) Uani 1 1 d . .
H17 H -0.4102 -1.2821 -0.0131 0.087 Uiso 1 1 calc R U
C18 C -0.4157(4) -1.1688(11) 0.1374(15) 0.073(5) Uani 1 1 d . .
H18 H -0.4178 -1.2214 0.2078 0.088 Uiso 1 1 calc R U
C19 C -0.4159(4) -1.0578(10) 0.1690(16) 0.075(5) Uani 1 1 d . .
H19 H -0.4166 -1.0353 0.2610 0.090 Uiso 1 1 calc R U
C20 C -0.4640(4) -0.8979(13) -0.2235(18) 0.074(5) Uani 1 1 d . .
C21 C -0.5114(4) -0.899(3) -0.279(4) 0.159(12) Uani 1 1 d . .
H21A H -0.5157 -0.9635 -0.2227 0.238 Uiso 1 1 calc R U
H21B H -0.5233 -0.8970 -0.3573 0.238 Uiso 1 1 calc R U
H21C H -0.5137 -0.8317 -0.2251 0.238 Uiso 1 1 calc R U
C22 C -0.4176(4) -0.8007(9) 0.1947(14) 0.062(4) Uani 1 1 d . .
C23 C -0.4195(5) -0.6116(12) 0.2934(19) 0.078(5) Uani 1 1 d . .
C24 C -0.4426(5) -0.6262(17) 0.391(2) 0.111(8) Uani 1 1 d . .
H24A H -0.4595 -0.6272 0.3403 0.166 Uiso 1 1 calc R U
H24B H -0.4428 -0.5649 0.4555 0.166 Uiso 1 1 calc R U
H24C H -0.4405 -0.6961 0.4398 0.166 Uiso 1 1 calc R U
C25 C -0.3936(7) -0.616(3) 0.360(3) 0.162(13) Uani 1 1 d . .
H25A H -0.3956 -0.6503 0.4493 0.242 Uiso 1 1 calc R U
H25B H -0.3867 -0.5404 0.3714 0.242 Uiso 1 1 calc R U
H25C H -0.3810 -0.6587 0.3052 0.242 Uiso 1 1 calc R U
C26 C -0.4255(10) -0.5003(17) 0.212(2) 0.20(2) Uani 1 1 d . .
H26A H -0.4101 -0.4829 0.1534 0.306 Uiso 1 1 calc R U
H26B H -0.4284 -0.4397 0.2756 0.306 Uiso 1 1 calc R U
H26C H -0.4415 -0.5102 0.1557 0.306 Uiso 1 1 calc R U
C27 C -0.4105(3) -0.4466(9) -0.2373(14) 0.053(4) Uani 1 1 d . .
C28 C -0.4375(3) -0.4399(13) -0.2210(17) 0.064(4) Uani 1 1 d . .
H28 H -0.4457 -0.4733 -0.1444 0.077 Uiso 1 1 calc R U
C29 C -0.4539(4) -0.3829(11) -0.3184(19) 0.068(4) Uani 1 1 d . .
H29 H -0.4729 -0.3797 -0.3108 0.082 Uiso 1 1 calc R U
C30 C -0.4395(5) -0.3304(10) -0.4292(15) 0.074(5) Uani 1 1 d . .
C31 C -0.4119(3) -0.3355(10) -0.4490(14) 0.050(3) Uani 1 1 d . .
H31 H -0.4034 -0.2995 -0.5228 0.061 Uiso 1 1 calc R U
C32 C -0.3974(4) -0.3969(10) -0.3541(12) 0.055(4) Uani 1 1 d . .
C33 C -0.3670(3) -0.4230(10) -0.3449(12) 0.045(3) Uani 1 1 d . .
C34 C -0.3642(3) -0.5112(10) -0.2285(12) 0.048(3) Uani 1 1 d . .
H34 H -0.3630 -0.5861 -0.2706 0.058 Uiso 1 1 calc R U
C35 C -0.3390(3) -0.4920(8) -0.1439(11) 0.046(3) Uani 1 1 d . .
C36 C -0.3140(3) -0.4922(10) -0.2501(11) 0.045(3) Uani 1 1 d . .
H36 H -0.3135 -0.5667 -0.2937 0.054 Uiso 1 1 calc R U
C37 C -0.3161(4) -0.4039(15) -0.3667(17) 0.074(5) Uani 1 1 d . .
H37A H -0.3075 -0.3344 -0.3362 0.089 Uiso 1 1 calc R U
H37B H -0.3061 -0.4308 -0.4468 0.089 Uiso 1 1 calc R U
C38 C -0.3460(3) -0.3796(10) -0.4084(13) 0.052(3) Uani 1 1 d . .
H38 H -0.3492 -0.3316 -0.4826 0.062 Uiso 1 1 calc R U
C39 C -0.3371(3) -0.5888(9) -0.0410(13) 0.050(3) Uani 1 1 d . .
C40 C -0.3358(3) -0.4203(9) 0.0842(13) 0.053(3) Uani 1 1 d . .
C41 C -0.3391(3) -0.3884(8) -0.0538(12) 0.047(3) Uani 1 1 d . .
C42 C -0.3420(3) -0.2749(9) -0.0831(13) 0.050(3) Uani 1 1 d . .
H42 H -0.3437 -0.2497 -0.1736 0.060 Uiso 1 1 calc R U
C43 C -0.3421(3) -0.1993(9) 0.0277(14) 0.058(4) Uani 1 1 d . .
H43 H -0.3447 -0.1230 0.0097 0.069 Uiso 1 1 calc R U
C44 C -0.3386(4) -0.2335(11) 0.1625(16) 0.070(5) Uani 1 1 d . .
H44 H -0.3392 -0.1810 0.2338 0.084 Uiso 1 1 calc R U
C45 C -0.3342(4) -0.3497(10) 0.1924(13) 0.064(4) Uani 1 1 d . .
H45 H -0.3304 -0.3750 0.2813 0.076 Uiso 1 1 calc R U
C46 C -0.2866(3) -0.4749(11) -0.1766(13) 0.054(3) Uani 1 1 d . .
C47 C -0.2574(4) -0.5514(15) -0.016(3) 0.099(7) Uani 1 1 d . .
H47A H -0.2430 -0.5834 -0.0706 0.149 Uiso 1 1 calc R U
H47B H -0.2589 -0.5924 0.0696 0.149 Uiso 1 1 calc R U
H47C H -0.2532 -0.4739 0.0041 0.149 Uiso 1 1 calc R U
C48 C -0.3240(3) -0.6002(11) 0.2052(18) 0.060(4) Uani 1 1 d . .
C49 C -0.3166(5) -0.7940(12) 0.2874(18) 0.079(5) Uani 1 1 d . .
C50 C -0.2882(6) -0.7983(17) 0.266(3) 0.124(9) Uani 1 1 d . .
H50A H -0.2839 -0.8593 0.2050 0.186 Uiso 1 1 calc R U
H50B H -0.2792 -0.8099 0.3533 0.186 Uiso 1 1 calc R U
H50C H -0.2821 -0.7286 0.2265 0.186 Uiso 1 1 calc R U
C51 C -0.3288(6) -0.8980(13) 0.242(3) 0.115(9) Uani 1 1 d . .
H51A H -0.3478 -0.8994 0.2680 0.173 Uiso 1 1 calc R U
H51B H -0.3194 -0.9603 0.2839 0.173 Uiso 1 1 calc R U
H51C H -0.3273 -0.9036 0.1431 0.173 Uiso 1 1 calc R U
C52 C -0.3249(6) -0.7705(14) 0.443(2) 0.128(10) Uani 1 1 d . .
H52A H -0.3263 -0.6908 0.4581 0.192 Uiso 1 1 calc R U
H52B H -0.3111 -0.8011 0.5035 0.192 Uiso 1 1 calc R U
H52C H -0.3422 -0.8055 0.4626 0.192 Uiso 1 1 calc R U
C53 C -0.2666(6) -0.2159(17) 0.072(3) 0.129(10) Uani 1 1 d . .
H53A H -0.2636 -0.2501 -0.0173 0.155 Uiso 1 1 calc R U
H53B H -0.2848 -0.2364 0.1030 0.155 Uiso 1 1 calc R U

loop_
_atom_site_aniso_label
_atom_site_aniso_U_11
_atom_site_aniso_U_22
_atom_site_aniso_U_33
_atom_site_aniso_U_23
_atom_site_aniso_U_13
_atom_site_aniso_U_12
Br1 0.1079(15) 0.0724(9) 0.0751(10) -0.0010(8) 0.0264(11) 0.0220(10)
Br2 0.0803(11) 0.0875(11) 0.0834(11) 0.0018(9) -0.0133(10) 0.0184(10)
Cl1 0.152(6) 0.108(4) 0.121(5) 0.000(3) 0.002(4) 0.043(4)
Cl2 0.179(7) 0.093(3) 0.165(7) 0.006(4) -0.065(6) 0.015(4)
O1 0.099(9) 0.032(4) 0.067(6) 0.008(4) 0.005(6) 0.009(5)
O2 0.090(10) 0.112(9) 0.075(8) -0.005(6) -0.010(7) 0.006(8)
O3 0.079(10) 0.195(15) 0.109(11) -0.024(11) -0.043(9) 0.057(11)
O4 0.26(2) 0.059(6) 0.052(6) -0.007(5) 0.010(9) 0.001(10)
O5 0.145(13) 0.052(5) 0.063(6) -0.024(4) 0.017(7) -0.010(7)
O6 0.104(9) 0.024(4) 0.079(6) 0.002(4) -0.024(6) -0.012(5)
O7 0.088(9) 0.090(7) 0.097(9) 0.020(7) -0.007(8) -0.034(8)
O8 0.064(7) 0.074(6) 0.082(7) -0.003(5) -0.011(6) 0.011(6)
O9 0.166(15) 0.055(6) 0.076(7) 0.007(5) -0.051(9) -0.023(7)
O10 0.111(10) 0.043(4) 0.061(6) 0.010(4) -0.011(6) -0.010(6)
N1 0.068(8) 0.040(5) 0.047(6) -0.003(4) 0.014(6) -0.009(6)
N2 0.071(8) 0.031(4) 0.042(5) -0.003(4) 0.025(5) -0.001(5)
N3 0.086(10) 0.058(6) 0.042(6) 0.006(5) -0.006(6) -0.036(7)
N4 0.094(10) 0.031(4) 0.040(5) 0.004(4) 0.004(6) -0.006(6)
C1 0.060(10) 0.041(6) 0.045(6) 0.000(5) -0.011(7) -0.013(7)
C2 0.099(14) 0.054(7) 0.046(7) -0.012(6) 0.024(9) 0.011(9)
C3 0.048(9) 0.082(10) 0.067(9) 0.026(8) 0.011(8) 0.012(8)
C4 0.116(16) 0.050(7) 0.036(6) 0.012(5) 0.016(8) 0.009(9)
C5 0.097(13) 0.042(6) 0.039(6) 0.004(5) -0.008(8) 0.003(8)
C6 0.070(11) 0.034(6) 0.041(6) 0.004(5) 0.003(7) -0.018(7)
C7 0.061(9) 0.040(6) 0.030(5) 0.009(4) -0.002(6) -0.002(6)
C8 0.065(9) 0.026(5) 0.037(6) 0.001(4) -0.001(6) -0.004(6)
C9 0.072(10) 0.028(5) 0.044(6) -0.001(4) -0.004(7) -0.006(6)
C10 0.072(11) 0.050(7) 0.063(9) 0.006(6) 0.002(8) 0.012(8)
C11 0.067(11) 0.088(10) 0.043(7) 0.004(7) 0.005(7) -0.008(9)
C12 0.101(13) 0.053(7) 0.037(6) -0.007(5) -0.025(8) 0.000(8)
C13 0.077(10) 0.034(6) 0.043(6) -0.010(4) 0.001(7) 0.010(6)
C14 0.044(7) 0.034(5) 0.046(6) -0.005(4) 0.003(6) 0.004(5)
C15 0.069(9) 0.036(5) 0.036(6) 0.001(4) 0.003(6) -0.007(6)
C16 0.060(9) 0.042(6) 0.048(6) -0.002(5) 0.020(6) -0.016(6)
C17 0.114(15) 0.038(6) 0.066(9) -0.003(6) 0.032(9) -0.015(8)
C18 0.113(15) 0.038(6) 0.068(9) 0.004(6) -0.013(9) 0.019(9)
C19 0.123(17) 0.045(7) 0.057(8) 0.010(6) 0.018(10) -0.006(9)
C20 0.086(14) 0.073(9) 0.062(9) 0.002(7) -0.016(10) -0.007(10)
C21 0.037(11) 0.25(3) 0.19(3) 0.02(3) -0.006(16) 0.003(17)
C22 0.104(14) 0.033(6) 0.049(8) -0.010(5) -0.014(9) -0.003(8)
C23 0.104(15) 0.046(7) 0.083(11) -0.023(7) 0.004(11) -0.025(9)
C24 0.13(2) 0.095(13) 0.111(16) -0.044(11) 0.028(15) 0.023(14)
C25 0.17(3) 0.17(2) 0.14(2) -0.11(2) -0.04(2) 0.01(2)
C26 0.46(6) 0.078(12) 0.073(14) -0.043(11) -0.01(2) 0.07(2)
C27 0.067(10) 0.039(6) 0.054(7) -0.006(5) -0.013(7) -0.022(7)
C28 0.049(10) 0.075(9) 0.067(9) -0.005(7) -0.004(8) -0.013(8)
C29 0.053(10) 0.052(7) 0.099(12) -0.008(7) -0.002(9) -0.014(7)
C30 0.130(17) 0.037(6) 0.055(8) -0.008(6) -0.001(10) -0.014(9)
C31 0.053(8) 0.050(6) 0.048(7) -0.003(6) -0.006(7) 0.002(7)
C32 0.087(12) 0.043(6) 0.033(6) -0.011(5) -0.005(7) -0.007(7)
C33 0.049(8) 0.050(6) 0.035(6) -0.010(5) -0.002(6) -0.001(7)
C34 0.068(10) 0.038(6) 0.039(6) 0.004(5) 0.006(7) 0.000(6)
C35 0.073(10) 0.031(5) 0.034(5) -0.002(4) -0.015(6) 0.002(6)
C36 0.055(9) 0.051(6) 0.029(5) -0.002(4) -0.004(6) 0.000(6)
C37 0.067(11) 0.096(11) 0.060(9) 0.030(8) -0.009(8) 0.006(10)
C38 0.060(9) 0.059(7) 0.036(6) 0.004(5) 0.006(7) 0.001(7)
C39 0.069(9) 0.041(6) 0.040(6) 0.001(5) 0.010(7) 0.004(6)
C40 0.073(10) 0.031(5) 0.055(7) 0.001(5) 0.005(7) -0.008(6)
C41 0.077(10) 0.025(5) 0.039(6) 0.001(4) -0.006(7) -0.004(6)
C42 0.065(9) 0.034(5) 0.051(7) 0.004(4) -0.006(7) -0.011(6)
C43 0.082(11) 0.033(5) 0.059(8) -0.009(5) 0.011(8) 0.003(6)
C44 0.097(13) 0.044(7) 0.069(9) -0.014(6) 0.017(9) 0.018(8)
C45 0.104(14) 0.038(6) 0.048(7) -0.003(5) 0.004(8) -0.014(8)
C46 0.058(9) 0.054(7) 0.050(7) -0.005(6) -0.003(7) 0.004(8)
C47 0.078(13) 0.087(11) 0.133(18) 0.025(12) -0.015(13) 0.012(11)
C48 0.054(9) 0.046(7) 0.081(10) 0.017(7) -0.005(8) 0.001(7)
C49 0.104(16) 0.055(8) 0.078(11) 0.034(7) -0.002(11) 0.016(10)
C50 0.14(2) 0.080(12) 0.16(2) 0.001(12) 0.00(2) 0.014(15)
C51 0.16(2) 0.051(8) 0.138(19) 0.033(10) -0.049(17) -0.024(12)
C52 0.24(3) 0.078(11) 0.068(11) 0.029(9) -0.030(15) -0.014(15)
C53 0.16(3) 0.104(14) 0.12(2) 0.003(13) -0.046(18) -0.040(16)

loop_
_atom_type_symbol
_atom_type_description
_atom_type_scat_dispersion_real
_atom_type_scat_dispersion_imag
_atom_type_scat_source
C C 0.0033 0.0016 'International Tables Vol C Tables 4.2.6.8 and 6.1.1.4'
H H 0.0000 0.0000 'International Tables Vol C Tables 4.2.6.8 and 6.1.1.4'
Br Br -0.2901 2.4595 'International Tables Vol C Tables 4.2.6.8 and 6.1.1.4'
Cl Cl 0.1484 0.1585 'International Tables Vol C Tables 4.2.6.8 and 6.1.1.4'
N N 0.0061 0.0033 'International Tables Vol C Tables 4.2.6.8 and 6.1.1.4'
O O 0.0106 0.0060 'International Tables Vol C Tables 4.2.6.8 and 6.1.1.4'

loop_
_geom_angle_atom_site_label_1
_geom_angle_atom_site_label_2
_geom_angle_atom_site_label_3
_geom_angle
C20 O3 C21 111(2)
C22 O5 C23 118.5(12)
C46 O8 C47 114.5(14)
C48 O10 C49 124.7(14)
C1 N1 H1 116.1
C1 N1 C8 104.6(10)
C8 N1 H1 116.0
C13 N2 C14 110.8(9)
C22 N2 C13 126.5(9)
C22 N2 C14 122.7(10)
C27 N3 H3A 125.0
C27 N3 C34 110.1(11)
C34 N3 H3A 125.0
C39 N4 C40 108.9(9)
C48 N4 C39 128.0(10)
C48 N4 C40 122.7(11)
C2 C1 N1 124.7(11)
C2 C1 C6 124.1(14)
C6 C1 N1 111.2(14)
C1 C2 H2 122.0
C1 C2 C3 116.0(15)
C3 C2 H2 122.0
C2 C3 H3 119.7
C4 C3 C2 120.7(17)
C4 C3 H3 119.7
C3 C4 Br1 118.3(15)
C3 C4 C5 122.7(15)
C5 C4 Br1 118.9(11)
C4 C5 H5 121.5
C4 C5 C6 116.9(13)
C6 C5 H5 121.5
C1 C6 C5 119.6(15)
C1 C6 C7 110.1(12)
C7 C6 C5 130.3(13)
C6 C7 C8 104.2(11)
C12 C7 C6 130.5(13)
C12 C7 C8 124.3(14)
N1 C8 C7 107.0(11)
N1 C8 H8 107.5
N1 C8 C9 116.1(10)
C7 C8 H8 107.5
C7 C8 C9 110.9(10)
C9 C8 H8 107.5
C10 C9 C8 104.8(11)
C10 C9 C13 110.1(11)
C13 C9 C8 109.8(10)
C15 C9 C8 112.5(11)
C15 C9 C10 117.8(11)
C15 C9 C13 101.8(10)
C9 C10 H10 106.5
C9 C10 C20 110.1(13)
C11 C10 C9 114.4(12)
C11 C10 H10 106.5
C11 C10 C20 112.2(14)
C20 C10 H10 106.5
C10 C11 H11A 109.2
C10 C11 H11B 109.3
C10 C11 C12 111.8(13)
H11A C11 H11B 107.9
C12 C11 H11A 109.3
C12 C11 H11B 109.2
C7 C12 C11 122.6(13)
C7 C12 H12 118.7
C11 C12 H12 118.7
O1 C13 N2 128.7(10)
O1 C13 C9 121.5(11)
N2 C13 C9 108.7(9)
N2 C14 C15 108.9(9)
C19 C14 N2 131.5(12)
C19 C14 C15 119.4(10)
C14 C15 C9 109.0(9)
C16 C15 C9 130.4(11)
C16 C15 C14 120.5(10)
C15 C16 H16 121.5
C15 C16 C17 117.0(11)
C17 C16 H16 121.5
C16 C17 H17 119.7
C18 C17 C16 120.5(11)
C18 C17 H17 119.7
C17 C18 H18 119.2
C19 C18 C17 121.6(13)
C19 C18 H18 119.2
C14 C19 H19 119.7
C18 C19 C14 120.6(14)
C18 C19 H19 119.7
O2 C20 O3 126(2)
O2 C20 C10 125.7(17)
O3 C20 C10 107.3(16)
O3 C21 H21A 109.5
O3 C21 H21B 109.5
O3 C21 H21C 109.5
H21A C21 H21B 109.5
H21A C21 H21C 109.5
H21B C21 H21C 109.5
O4 C22 O5 124.6(12)
O4 C22 N2 124.2(11)
O5 C22 N2 111.1(12)
O5 C23 C26 97.3(14)
C24 C23 O5 113.5(15)
C24 C23 C26 106(2)
C25 C23 O5 111.3(17)
C25 C23 C24 113(2)
C25 C23 C26 115(2)
C23 C24 H24A 109.4
C23 C24 H24B 109.5
C23 C24 H24C 109.5
H24A C24 H24B 109.5
H24A C24 H24C 109.5
H24B C24 H24C 109.5
C23 C25 H25A 109.5
C23 C25 H25B 109.5
C23 C25 H25C 109.5
H25A C25 H25B 109.5
H25A C25 H25C 109.5
H25B C25 H25C 109.5
C23 C26 H26A 112.0
C23 C26 H26B 112.4
C23 C26 H26C 112.3
H26A C26 H26B 106.5
H26A C26 H26C 106.6
H26B C26 H26C 106.6
N3 C27 C32 110.5(14)
C28 C27 N3 128.5(14)
C28 C27 C32 121.0(15)
C27 C28 H28 119.6
C27 C28 C29 120.8(15)
C29 C28 H28 119.6
C28 C29 H29 122.2
C28 C29 C30 115.6(16)
C30 C29 H29 122.2
C29 C30 Br2 116.1(15)
C31 C30 Br2 118.8(11)
C31 C30 C29 125.1(16)
C30 C31 H31 121.9
C30 C31 C32 116.2(14)
C32 C31 H31 121.9
C27 C32 C33 108.0(12)
C31 C32 C27 121.1(16)
C31 C32 C33 130.8(13)
C32 C33 C34 105.5(11)
C38 C33 C32 131.4(12)
C38 C33 C34 123.0(13)
N3 C34 C33 102.9(11)
N3 C34 H34 108.5
C33 C34 H34 108.5
C35 C34 N3 116.6(11)
C35 C34 C33 111.6(10)
C35 C34 H34 108.4
C34 C35 C36 106.0(9)
C34 C35 C39 107.1(10)
C34 C35 C41 116.0(12)
C39 C35 C36 111.9(11)
C41 C35 C36 112.1(11)
C41 C35 C39 103.7(9)
C35 C36 H36 107.4
C37 C36 C35 114.9(11)
C37 C36 H36 107.4
C46 C36 C35 111.6(10)
C46 C36 H36 107.4
C46 C36 C37 107.8(12)
C36 C37 H37A 109.2
C36 C37 H37B 109.1
H37A C37 H37B 107.9
C38 C37 C36 112.3(13)
C38 C37 H37A 109.2
C38 C37 H37B 109.1
C33 C38 C37 123.2(12)
C33 C38 H38 118.4
C37 C38 H38 118.4
O6 C39 N4 127.8(11)
O6 C39 C35 123.2(11)
N4 C39 C35 108.8(9)
C41 C40 N4 108.5(9)
C45 C40 N4 125.8(11)
C45 C40 C41 125.6(10)
C40 C41 C35 109.3(8)
C42 C41 C35 132.5(11)
C42 C41 C40 118.2(10)
C41 C42 H42 121.0
C41 C42 C43 117.9(11)
C43 C42 H42 121.0
C42 C43 H43 118.8
C44 C43 C42 122.4(11)
C44 C43 H43 118.8
C43 C44 H44 120.1
C43 C44 C45 119.8(11)
C45 C44 H44 120.1
C40 C45 C44 115.9(12)
C40 C45 H45 122.1
C44 C45 H45 122.1
O7 C46 O8 124.7(15)
O7 C46 C36 125.8(14)
O8 C46 C36 109.5(13)
O8 C47 H47A 109.5
O8 C47 H47B 109.5
O8 C47 H47C 109.5
H47A C47 H47B 109.5
H47A C47 H47C 109.5
H47B C47 H47C 109.5
O9 C48 O10 126.1(14)
O9 C48 N4 122.6(12)
O10 C48 N4 110.9(14)
O10 C49 C52 110.4(14)
C50 C49 O10 109.2(16)
C50 C49 C51 109(2)
C50 C49 C52 113(2)
C51 C49 O10 104.5(15)
C51 C49 C52 109.7(17)
C49 C50 H50A 109.5
C49 C50 H50B 109.4
C49 C50 H50C 109.5
H50A C50 H50B 109.5
H50A C50 H50C 109.5
H50B C50 H50C 109.5
C49 C51 H51A 109.5
C49 C51 H51B 109.5
C49 C51 H51C 109.5
H51A C51 H51B 109.5
H51A C51 H51C 109.5
H51B C51 H51C 109.5
C49 C52 H52A 109.5
C49 C52 H52B 109.5
C49 C52 H52C 109.5
H52A C52 H52B 109.5
H52A C52 H52C 109.5
H52B C52 H52C 109.5
Cl1 C53 H53A 109.0
Cl1 C53 H53B 109.1
Cl2 C53 Cl1 112.8(13)
Cl2 C53 H53A 109.0
Cl2 C53 H53B 109.1
H53A C53 H53B 107.8

loop_
_geom_bond_atom_site_label_1
_geom_bond_atom_site_label_2
_geom_bond_distance
Br1 C4 1.903(16)
Br2 C30 1.901(18)
Cl1 C53 1.71(3)
Cl2 C53 1.67(2)
O1 C13 1.228(13)
O2 C20 1.22(2)
O3 C20 1.32(2)
O3 C21 1.55(3)
O4 C22 1.195(17)
O5 C22 1.327(15)
O5 C23 1.511(17)
O6 C39 1.199(13)
O7 C46 1.171(17)
O8 C46 1.315(17)
O8 C47 1.42(2)
O9 C48 1.222(19)
O10 C48 1.288(16)
O10 C49 1.487(17)
N1 H1 0.8599
N1 C1 1.404(18)
N1 C8 1.443(18)
N2 C13 1.386(16)
N2 C14 1.413(13)
N2 C22 1.380(15)
N3 H3A 0.8600
N3 C27 1.401(19)
N3 C34 1.51(2)
N4 C39 1.386(16)
N4 C40 1.487(14)
N4 C48 1.363(18)
C1 C2 1.37(2)
C1 C6 1.382(17)
C2 H2 0.9300
C2 C3 1.44(2)
C3 H3 0.9300
C3 C4 1.36(2)
C4 C5 1.40(2)
C5 H5 0.9300
C5 C6 1.41(2)
C6 C7 1.39(2)
C7 C8 1.505(16)
C7 C12 1.30(2)
C8 H8 0.9800
C8 C9 1.56(2)
C9 C10 1.54(2)
C9 C13 1.550(15)
C9 C15 1.506(15)
C10 H10 0.9800
C10 C11 1.52(2)
C10 C20 1.57(3)
C11 H11A 0.9700
C11 H11B 0.9700
C11 C12 1.53(2)
C12 H12 0.9300
C14 C15 1.436(16)
C14 C19 1.355(18)
C15 C16 1.386(15)
C16 H16 0.9300
C16 C17 1.421(19)
C17 H17 0.9300
C17 C18 1.37(2)
C18 H18 0.9300
C18 C19 1.353(18)
C19 H19 0.9300
C21 H21A 0.9601
C21 H21B 0.9601
C21 H21C 0.9601
C23 C24 1.48(3)
C23 C25 1.42(3)
C23 C26 1.57(3)
C24 H24A 0.9600
C24 H24B 0.9600
C24 H24C 0.9600
C25 H25A 0.9600
C25 H25B 0.9600
C25 H25C 0.9600
C26 H26A 0.9884
C26 H26B 0.9896
C26 H26C 0.9891
C27 C28 1.33(2)
C27 C32 1.427(19)
C28 H28 0.9300
C28 C29 1.41(2)
C29 H29 0.9300
C29 C30 1.43(2)
C30 C31 1.36(2)
C31 H31 0.9300
C31 C32 1.371(19)
C32 C33 1.52(2)
C33 C34 1.544(17)
C33 C38 1.301(19)
C34 H34 0.9800
C34 C35 1.49(2)
C35 C36 1.595(19)
C35 C39 1.523(15)
C35 C41 1.508(14)
C36 H36 0.9800
C36 C37 1.543(18)
C36 C46 1.53(2)
C37 H37A 0.9700
C37 H37B 0.9700
C37 C38 1.54(2)
C38 H38 0.9300
C40 C41 1.397(17)
C40 C45 1.344(17)
C41 C42 1.382(14)
C42 H42 0.9300
C42 C43 1.398(16)
C43 H43 0.9300
C43 C44 1.38(2)
C44 H44 0.9300
C44 C45 1.425(18)
C45 H45 0.9300
C47 H47A 0.9600
C47 H47B 0.9600
C47 H47C 0.9600
C49 C50 1.40(3)
C49 C51 1.44(2)
C49 C52 1.59(3)
C50 H50A 0.9600
C50 H50B 0.9600
C50 H50C 0.9600
C51 H51A 0.9600
C51 H51B 0.9600
C51 H51C 0.9600
C52 H52A 0.9600
C52 H52B 0.9600
C52 H52C 0.9600
C53 H53A 0.9700
C53 H53B 0.9700

loop_
_geom_torsion_atom_site_label_1
_geom_torsion_atom_site_label_2
_geom_torsion_atom_site_label_3
_geom_torsion_atom_site_label_4
_geom_torsion
Br1 C4 C5 C6 -176.4(8)
Br2 C30 C31 C32 -177.1(8)
N1 C1 C2 C3 178.6(11)
N1 C1 C6 C5 -178.7(10)
N1 C1 C6 C7 3.6(13)
N1 C8 C9 C10 -176.6(9)
N1 C8 C9 C13 65.2(12)
N1 C8 C9 C15 -47.4(13)
N2 C14 C15 C9 4.1(16)
N2 C14 C15 C16 -178.3(13)
N2 C14 C19 C18 174.9(18)
N3 C27 C28 C29 -178.0(12)
N3 C27 C32 C31 -178.4(11)
N3 C27 C32 C33 0.1(13)
N3 C34 C35 C36 -173.6(9)
N3 C34 C35 C39 66.8(13)
N3 C34 C35 C41 -48.4(14)
N4 C40 C41 C35 1.3(18)
N4 C40 C41 C42 -179.1(13)
N4 C40 C45 C44 -178.2(15)
C1 N1 C8 C7 17.2(12)
C1 N1 C8 C9 141.6(9)
C1 C2 C3 C4 1(2)
C1 C6 C7 C8 7.2(12)
C1 C6 C7 C12 -161.4(13)
C2 C1 C6 C5 1.6(19)
C2 C1 C6 C7 -176.0(13)
C2 C3 C4 Br1 176.1(10)
C2 C3 C4 C5 -1(2)
C3 C4 C5 C6 0.2(19)
C4 C5 C6 C1 -0.7(17)
C4 C5 C6 C7 176.4(12)
C5 C6 C7 C8 -170.1(11)
C5 C6 C7 C12 21(2)
C6 C1 C2 C3 -2(2)
C6 C7 C8 N1 -15.2(12)
C6 C7 C8 C9 -142.8(10)
C6 C7 C12 C11 166.8(12)
C7 C8 C9 C10 -54.2(11)
C7 C8 C9 C13 -172.4(9)
C7 C8 C9 C15 75.0(13)
C8 N1 C1 C2 166.4(12)
C8 N1 C1 C6 -13.2(12)
C8 C7 C12 C11 0(2)
C8 C9 C10 C11 62.2(14)
C8 C9 C10 C20 -170.3(10)
C8 C9 C13 O1 58.3(19)
C8 C9 C13 N2 -110.6(12)
C8 C9 C15 C14 109.8(12)
C8 C9 C15 C16 -67.4(19)
C9 C10 C11 C12 -37.6(17)
C9 C10 C20 O2 1(2)
C9 C10 C20 O3 -171.1(13)
C9 C15 C16 C17 176.5(16)
C10 C9 C13 O1 -57(2)
C10 C9 C13 N2 134.5(12)
C10 C9 C15 C14 -128.1(13)
C10 C9 C15 C16 55(2)
C10 C11 C12 C7 4.6(19)
C11 C10 C20 O2 130.0(17)
C11 C10 C20 O3 -42.4(18)
C12 C7 C8 N1 154.3(12)
C12 C7 C8 C9 26.8(16)
C13 N2 C14 C15 1.8(16)
C13 N2 C14 C19 -173.4(17)
C13 N2 C22 O4 180(2)
C13 N2 C22 O5 2(2)
C13 C9 C10 C11 -179.8(12)
C13 C9 C10 C20 -52.3(15)
C13 C9 C15 C14 -7.7(15)
C13 C9 C15 C16 175.1(16)
C14 N2 C13 O1 -174.8(16)
C14 N2 C13 C9 -6.9(16)
C14 N2 C22 O4 0(3)
C14 N2 C22 O5 -177.5(14)
C14 C15 C16 C17 0(2)
C15 C9 C10 C11 -63.8(18)
C15 C9 C10 C20 63.7(16)
C15 C9 C13 O1 177.8(15)
C15 C9 C13 N2 8.8(16)
C15 C14 C19 C18 0(3)
C15 C16 C17 C18 6(3)
C16 C17 C18 C19 -8(3)
C17 C18 C19 C14 5(3)
C19 C14 C15 C9 -179.9(15)
C19 C14 C15 C16 -2(2)
C20 C10 C11 C12 -164.0(12)
C21 O3 C20 O2 9(3)
C21 O3 C20 C10 -178(2)
C22 O5 C23 C24 -66(2)
C22 O5 C23 C25 63(3)
C22 O5 C23 C26 -177(2)
C22 N2 C13 O1 6(3)
C22 N2 C13 C9 173.5(15)
C22 N2 C14 C15 -178.5(14)
C22 N2 C14 C19 6(3)
C23 O5 C22 O4 7(3)
C23 O5 C22 N2 -175.2(15)
C27 N3 C34 C33 17.1(12)
C27 N3 C34 C35 139.6(10)
C27 C28 C29 C30 -3(2)
C27 C32 C33 C34 10.6(12)
C27 C32 C33 C38 -164.4(13)
C28 C27 C32 C31 3.7(18)
C28 C27 C32 C33 -177.9(12)
C28 C29 C30 Br2 -179.8(10)
C28 C29 C30 C31 3(2)
C29 C30 C31 C32 0(2)
C30 C31 C32 C27 -3.5(18)
C30 C31 C32 C33 178.5(12)
C31 C32 C33 C34 -171.2(12)
C31 C32 C33 C38 14(2)
C32 C27 C28 C29 0(2)
C32 C33 C34 N3 -16.2(12)
C32 C33 C34 C35 -142.0(10)
C32 C33 C38 C37 169.2(13)
C33 C34 C35 C36 -55.7(12)
C33 C34 C35 C39 -175.3(10)
C33 C34 C35 C41 69.5(14)
C34 N3 C27 C28 166.5(13)
C34 N3 C27 C32 -11.2(13)
C34 C33 C38 C37 -5(2)
C34 C35 C36 C37 57.7(13)
C34 C35 C36 C46 -179.2(10)
C34 C35 C39 O6 53.6(19)
C34 C35 C39 N4 -130.7(12)
C34 C35 C41 C40 120.6(13)
C34 C35 C41 C42 -59(2)
C35 C36 C37 C38 -31.6(17)
C35 C36 C46 O7 -116.9(16)
C35 C36 C46 O8 61.4(13)
C35 C41 C42 C43 177.7(16)
C36 C35 C39 O6 -62.2(18)
C36 C35 C39 N4 113.6(12)
C36 C35 C41 C40 -117.4(13)
C36 C35 C41 C42 63(2)
C36 C37 C38 C33 5(2)
C37 C36 C46 O7 10(2)
C37 C36 C46 O8 -171.6(12)
C38 C33 C34 N3 159.3(11)
C38 C33 C34 C35 33.5(16)
C39 N4 C40 C41 -6.3(18)
C39 N4 C40 C45 177.0(16)
C39 N4 C48 O9 152.1(18)
C39 N4 C48 O10 -22(2)
C39 C35 C36 C37 174.1(12)
C39 C35 C36 C46 -62.9(13)
C39 C35 C41 C40 3.5(17)
C39 C35 C41 C42 -175.9(16)
C40 N4 C39 O6 -176.0(16)
C40 N4 C39 C35 8.5(17)
C40 N4 C48 O9 -20(3)
C40 N4 C48 O10 166.2(14)
C40 C41 C42 C43 -2(2)
C41 C35 C36 C37 -69.8(14)
C41 C35 C36 C46 53.2(13)
C41 C35 C39 O6 176.8(15)
C41 C35 C39 N4 -7.5(16)
C41 C40 C45 C44 6(3)
C41 C42 C43 C44 2(2)
C42 C43 C44 C45 1(3)
C43 C44 C45 C40 -5(3)
C45 C40 C41 C35 178.1(16)
C45 C40 C41 C42 -2(3)
C46 C36 C37 C38 -156.7(12)
C47 O8 C46 O7 -3(2)
C47 O8 C46 C36 179.2(14)
C48 O10 C49 C50 -66(2)
C48 O10 C49 C51 176.7(19)
C48 O10 C49 C52 59(2)
C48 N4 C39 O6 11(3)
C48 N4 C39 C35 -164.5(15)
C48 N4 C40 C41 167.2(14)
C48 N4 C40 C45 -9(3)
C49 O10 C48 O9 -7(3)
C49 O10 C48 N4 166.4(15)
